data_7056719
loop_
_publ_author_name
'Lanznaster, Mauricio'
'da Silva, Aline Farias Moreira'
'Vital, Renata de Uzeda'
'Martins, Daniela de Luna'
'Rocha, David Rodrigues'
'Ferreira, Glaucio Braga'
'Camargos-Resende, Jackson A. L.'

_publ_section_title
;
 Investigation of cobalt(III)-tpa complexes as potential bioreductively
 activated carriers for naphthoquinone-based drugs
;
_journal_name_full 'New J. Chem.'
_journal_paper_doi 10.1039/C7NJ03072J
_journal_year 2017
_chemical_formula_moiety 'C29 H25 Co N4 O3, 2(F6 P), H2 O'
_chemical_formula_sum 'C29 H27 Co F12 N4 O4 P2'
_chemical_formula_weight 844.41
_space_group_crystal_system monoclinic
_space_group_IT_number 15
_space_group_name_Hall '-C 2yc'
_space_group_name_H-M_alt 'C 1 2/c 1'
_symmetry_space_group_name_Hall '-C 2yc'
_symmetry_space_group_name_H-M 'C 1 2/c 1'
_atom_sites_solution_hydrogens mixed
_atom_sites_solution_primary direct
_audit_creation_date 2017-07-07
_audit_creation_method
;
Olex2 1.2
(compiled 2017.03.28 svn.r3405 for OlexSys, GUI svn.r5337)
;
_audit_update_record
;
2017-08-08 deposited with the CCDC.
2017-10-31 downloaded from the CCDC.
;
_cell_angle_alpha 90
_cell_angle_beta 116.37(3)
_cell_angle_gamma 90
_cell_formula_units_Z 8
_cell_length_a 30.875(6)
_cell_length_b 16.909(3)
_cell_length_c 14.799(3)
_cell_measurement_reflns_used 41912
_cell_measurement_temperature 298
_cell_measurement_theta_max 26.00
_cell_measurement_theta_min 3.50
_cell_volume 6922(3)
_computing_molecular_graphics 'Olex2 (Dolomanov et al., 2009)'
_computing_publication_material 'Olex2 (Dolomanov et al., 2009)'
_computing_structure_refinement 'XL (Sheldrick, 2008)'
_computing_structure_solution 'SIR2004 (Burla et al., 2007)'
_diffrn_ambient_temperature 298
_diffrn_measured_fraction_theta_full 0.997
_diffrn_measured_fraction_theta_max 0.997
_diffrn_measurement_device_type 'Bruker Kapp CCD'
_diffrn_measurement_method '\w scans'
_diffrn_radiation_monochromator graphite
_diffrn_radiation_type MoK\a
_diffrn_radiation_wavelength 0.71073
_diffrn_reflns_av_R_equivalents 0.0710
_diffrn_reflns_av_unetI/netI 0.0320
_diffrn_reflns_Laue_measured_fraction_full 0.997
_diffrn_reflns_Laue_measured_fraction_max 0.997
_diffrn_reflns_limit_h_max 37
_diffrn_reflns_limit_h_min -37
_diffrn_reflns_limit_k_max 20
_diffrn_reflns_limit_k_min -20
_diffrn_reflns_limit_l_max 18
_diffrn_reflns_limit_l_min -16
_diffrn_reflns_number 59314
_diffrn_reflns_point_group_measured_fraction_full 0.997
_diffrn_reflns_point_group_measured_fraction_max 0.997
_diffrn_reflns_theta_full 25.242
_diffrn_reflns_theta_max 25.681
_diffrn_reflns_theta_min 3.514
_diffrn_standards_number 0
_exptl_absorpt_coefficient_mu 0.694
_exptl_absorpt_correction_T_max 0.7453
_exptl_absorpt_correction_T_min 0.6520
_exptl_absorpt_correction_type multi-scan
_exptl_absorpt_process_details
'SADABS-2008/1 (Bruker,2008) was used for absorption correction. wR2(int) was 0.0771 before and 0.0692 after correction. The Ratio of minimum to maximum transmission is 0.8748. The \l/2 correction factor is 0.0015.'
_exptl_crystal_colour red
_exptl_crystal_colour_primary red
_exptl_crystal_density_diffrn 1.621
_exptl_crystal_description prism
_exptl_crystal_F_000 3408
_exptl_crystal_size_max 0.268
_exptl_crystal_size_mid 0.189
_exptl_crystal_size_min 0.115
_refine_diff_density_max 0.706
_refine_diff_density_min -0.469
_refine_diff_density_rms 0.076
_refine_ls_extinction_method none
_refine_ls_goodness_of_fit_ref 1.035
_refine_ls_hydrogen_treatment constr
_refine_ls_matrix_type full
_refine_ls_number_parameters 470
_refine_ls_number_reflns 6554
_refine_ls_number_restraints 0
_refine_ls_restrained_S_all 1.035
_refine_ls_R_factor_all 0.0966
_refine_ls_R_factor_gt 0.0622
_refine_ls_shift/su_max 0.000
_refine_ls_shift/su_mean 0.000
_refine_ls_structure_factor_coef Fsqd
_refine_ls_weighting_details 'w=1/[\s^2^(Fo^2^)+(0.0879P)^2^+27.6757P] where P=(Fo^2^+2Fc^2^)/3'
_refine_ls_weighting_scheme calc
_refine_ls_wR_factor_gt 0.1632
_refine_ls_wR_factor_ref 0.1969
_reflns_Friedel_coverage 0.000
_reflns_number_gt 4555
_reflns_number_total 6554
_reflns_threshold_expression 'I > 2\s(I)'
_cod_data_source_file c7nj03072j2.cif
_cod_data_source_block cotpit
_cod_database_code 7056719
_shelx_shelxl_version_number 2014/7
_shelx_space_group_comment
;
The symmetry employed for this shelxl refinement is uniquely defined
by the following loop, which should always be used as a source of
symmetry information in preference to the above space-group names.
They are only intended as comments.
;
_olex2_refinement_description
;
1. Fixed Uiso
 At 1.2 times of:
  All C(H) groups, All C(H,H) groups
 At 1.5 times of:
  All C(H,H,H) groups, All O(H,H) groups
2. Others
 Fixed Sof: O1W(0.5) H1WA(0.5) H1WB(0.5) H2WA(0.5) H2WB(0.5)
 Fixed X: O1W(0.65413) O2W(0.5)
 Fixed Y: O1W(0.09819) O2W(0.01965)
 Fixed Z: O1W(0.38302) O2W(-0.25)
3.a Riding coordinates:
 O1W(H1WA,H1WB), O2W(H2WA,H2WB)
3.b Secondary CH2 refined with riding coordinates:
 C26(H26A,H26B), C36(H36A,H36B), C46(H46A,H46B)
3.c Me refined with riding coordinates:
 C11(H11A,H11B,H11C)
3.d Aromatic/amide H refined with riding coordinates:
 C5(H5), C6(H6), C7(H7), C8(H8), C21(H21), C22(H22), C23(H23), C24(H24),
 C31(H31), C32(H32), C33(H33), C34(H34), C41(H41), C42(H42), C43(H43), C44(H44)
;
_olex2_submission_special_instructions 'No special instructions were received'

loop_
_space_group_symop_operation_xyz
'x, y, z'
'-x, y, -z+1/2'
'x+1/2, y+1/2, z'
'-x+1/2, y+1/2, -z+1/2'
'-x, -y, -z'
'x, -y, z-1/2'
'-x+1/2, -y+1/2, -z'
'x+1/2, -y+1/2, z-1/2'

loop_
_atom_site_label
_atom_site_type_symbol
_atom_site_fract_x
_atom_site_fract_y
_atom_site_fract_z
_atom_site_U_iso_or_equiv
_atom_site_adp_type
_atom_site_occupancy
_atom_site_site_symmetry_order
_atom_site_calc_flag
_atom_site_refinement_flags_posn
_atom_site_refinement_flags_adp
_atom_site_refinement_flags_occupancy
Co1 Co 0.63303(2) 0.25649(3) 0.09792(4) 0.0428(2) Uani 1 1 d . . .
O1 O 0.56842(10) 0.27352(18) -0.0059(2) 0.0515(7) Uani 1 1 d . . .
O2 O 0.64052(10) 0.36659(16) 0.0887(2) 0.0483(7) Uani 1 1 d . . .
O3 O 0.53917(17) 0.5828(2) -0.0682(4) 0.0924(14) Uani 1 1 d . . .
N1 N 0.62239(13) 0.1442(2) 0.1040(3) 0.0501(9) Uani 1 1 d . . .
N2 N 0.65278(12) 0.2291(2) -0.0037(3) 0.0467(8) Uani 1 1 d . . .
N3 N 0.60950(13) 0.2659(2) 0.1979(3) 0.0494(9) Uani 1 1 d . . .
N4 N 0.69577(12) 0.2411(2) 0.2028(3) 0.0453(8) Uani 1 1 d . . .
C1 C 0.55962(15) 0.3459(3) -0.0256(3) 0.0460(10) Uani 1 1 d . . .
C2 C 0.59970(15) 0.4005(2) 0.0279(3) 0.0445(10) Uani 1 1 d . . .
C3 C 0.59323(17) 0.4805(3) 0.0147(4) 0.0516(11) Uani 1 1 d . . .
C4 C 0.54629(19) 0.5117(3) -0.0555(4) 0.0587(13) Uani 1 1 d . . .
C5 C 0.4613(2) 0.4826(4) -0.1835(5) 0.0829(19) Uani 1 1 d . . .
H5 H 0.4565 0.5366 -0.1958 0.099 Uiso 1 1 calc R . .
C6 C 0.4245(2) 0.4316(6) -0.2343(5) 0.103(3) Uani 1 1 d . . .
H6 H 0.3948 0.4510 -0.2809 0.124 Uiso 1 1 calc R . .
C7 C 0.4307(2) 0.3523(6) -0.2178(5) 0.099(2) Uani 1 1 d . . .
H7 H 0.4050 0.3182 -0.2526 0.119 Uiso 1 1 calc R . .
C8 C 0.47516(18) 0.3217(4) -0.1495(4) 0.0768(16) Uani 1 1 d . . .
H8 H 0.4795 0.2675 -0.1390 0.092 Uiso 1 1 calc R . .
C9 C 0.51238(16) 0.3732(3) -0.0981(4) 0.0536(11) Uani 1 1 d . . .
C10 C 0.50602(17) 0.4550(3) -0.1133(4) 0.0592(13) Uani 1 1 d . . .
C11 C 0.6337(2) 0.5365(3) 0.0716(4) 0.0685(14) Uani 1 1 d . . .
H11A H 0.6227 0.5898 0.0530 0.103 Uiso 1 1 calc R . .
H11B H 0.6442 0.5296 0.1427 0.103 Uiso 1 1 calc R . .
H11C H 0.6601 0.5260 0.0558 0.103 Uiso 1 1 calc R . .
C21 C 0.67866(16) 0.2737(3) -0.0375(3) 0.0522(11) Uani 1 1 d . . .
H21 H 0.6890 0.3237 -0.0101 0.063 Uiso 1 1 calc R . .
C22 C 0.69012(19) 0.2466(4) -0.1119(4) 0.0661(14) Uani 1 1 d . . .
H22 H 0.7082 0.2778 -0.1342 0.079 Uiso 1 1 calc R . .
C23 C 0.6747(2) 0.1732(4) -0.1529(4) 0.0728(15) Uani 1 1 d . . .
H23 H 0.6817 0.1549 -0.2043 0.087 Uiso 1 1 calc R . .
C24 C 0.6489(2) 0.1265(3) -0.1176(4) 0.0670(14) Uani 1 1 d . . .
H24 H 0.6388 0.0762 -0.1439 0.080 Uiso 1 1 calc R . .
C25 C 0.63823(17) 0.1558(3) -0.0425(4) 0.0544(11) Uani 1 1 d . . .
C26 C 0.6089(2) 0.1128(3) -0.0004(4) 0.0616(13) Uani 1 1 d . . .
H26A H 0.6154 0.0566 0.0025 0.074 Uiso 1 1 calc R . .
H26B H 0.5747 0.1211 -0.0431 0.074 Uiso 1 1 calc R . .
C31 C 0.61619(18) 0.3285(3) 0.2583(4) 0.0591(12) Uani 1 1 d . . .
H31 H 0.6336 0.3719 0.2536 0.071 Uiso 1 1 calc R . .
C32 C 0.5976(2) 0.3293(4) 0.3266(5) 0.0769(16) Uani 1 1 d . . .
H32 H 0.6020 0.3731 0.3679 0.092 Uiso 1 1 calc R . .
C33 C 0.5723(3) 0.2647(4) 0.3333(6) 0.096(2) Uani 1 1 d . . .
H33 H 0.5589 0.2647 0.3785 0.115 Uiso 1 1 calc R . .
C34 C 0.5669(2) 0.1998(4) 0.2726(5) 0.0866(19) Uani 1 1 d . . .
H34 H 0.5505 0.1552 0.2779 0.104 Uiso 1 1 calc R . .
C35 C 0.58579(18) 0.2016(3) 0.2046(4) 0.0605(13) Uani 1 1 d . . .
C36 C 0.58172(19) 0.1362(3) 0.1326(5) 0.0640(13) Uani 1 1 d . . .
H36A H 0.5835 0.0852 0.1643 0.077 Uiso 1 1 calc R . .
H36B H 0.5509 0.1395 0.0729 0.077 Uiso 1 1 calc R . .
C41 C 0.72780(17) 0.2995(3) 0.2486(4) 0.0557(11) Uani 1 1 d . . .
H41 H 0.7204 0.3510 0.2246 0.067 Uiso 1 1 calc R . .
C42 C 0.77086(19) 0.2839(4) 0.3297(4) 0.0706(15) Uani 1 1 d . . .
H42 H 0.7927 0.3245 0.3610 0.085 Uiso 1 1 calc R . .
C43 C 0.7817(2) 0.2077(4) 0.3649(5) 0.090(2) Uani 1 1 d . . .
H43 H 0.8108 0.1964 0.4205 0.108 Uiso 1 1 calc R . .
C44 C 0.7493(2) 0.1485(4) 0.3174(5) 0.0776(17) Uani 1 1 d . . .
H44 H 0.7566 0.0966 0.3399 0.093 Uiso 1 1 calc R . .
C45 C 0.70618(17) 0.1660(3) 0.2364(4) 0.0530(11) Uani 1 1 d . . .
C46 C 0.66781(18) 0.1059(3) 0.1794(4) 0.0610(13) Uani 1 1 d . . .
H46A H 0.6798 0.0698 0.1449 0.073 Uiso 1 1 calc R . .
H46B H 0.6607 0.0754 0.2267 0.073 Uiso 1 1 calc R . .
P1 P 0.76687(6) 0.00169(9) 0.07492(12) 0.0709(4) Uani 1 1 d . . .
F1 F 0.7542(2) 0.0213(3) -0.0370(4) 0.155(2) Uani 1 1 d . . .
F2 F 0.7150(2) -0.0242(4) 0.0459(7) 0.190(3) Uani 1 1 d . . .
F3 F 0.7500(2) 0.0880(2) 0.0849(4) 0.1300(17) Uani 1 1 d . . .
F4 F 0.7782(4) -0.0185(4) 0.1846(4) 0.209(4) Uani 1 1 d . . .
F5 F 0.81722(19) 0.0312(5) 0.1022(7) 0.228(4) Uani 1 1 d . . .
F6 F 0.7797(2) -0.0850(3) 0.0576(4) 0.146(2) Uani 1 1 d . . .
P2 P 0.07581(6) 0.38403(10) 0.05990(13) 0.0773(5) Uani 1 1 d . . .
F7 F 0.0977(3) 0.4001(5) -0.0140(6) 0.198(3) Uani 1 1 d . . .
F8 F 0.03476(14) 0.3328(3) -0.0204(4) 0.1324(18) Uani 1 1 d . . .
F9 F 0.1061(2) 0.3104(3) 0.0987(6) 0.211(4) Uani 1 1 d . . .
F10 F 0.1172(2) 0.4364(3) 0.1395(4) 0.163(3) Uani 1 1 d . . .
F11 F 0.0474(2) 0.4629(3) 0.0228(6) 0.172(3) Uani 1 1 d . . .
F12 F 0.0538(4) 0.3705(5) 0.1306(7) 0.252(5) Uani 1 1 d . . .
O1W O 0.6541 0.0982 0.3830 0.315(17) Uani 0.5 1 d . . .
H1WA H 0.6237 0.0976 0.3632 0.473 Uiso 0.5 1 d R . .
H1WB H 0.6675 0.0647 0.4302 0.473 Uiso 0.5 1 d R . .
O2W O 0.5000 0.0196 -0.2500 0.53(2) Uani 1 2 d S T P
H2WA H 0.5125 0.0417 -0.2827 0.801 Uiso 0.5 1 d R . .
H2WB H 0.5161 -0.0111 -0.2033 0.801 Uiso 0.5 1 d R . .

loop_
_atom_site_aniso_label
_atom_site_aniso_U_11
_atom_site_aniso_U_22
_atom_site_aniso_U_33
_atom_site_aniso_U_23
_atom_site_aniso_U_13
_atom_site_aniso_U_12
Co1 0.0392(3) 0.0353(3) 0.0517(4) 0.0020(2) 0.0182(3) 0.0017(2)
O1 0.0382(15) 0.0463(17) 0.0615(19) 0.0020(14) 0.0145(14) -0.0027(13)
O2 0.0439(16) 0.0349(14) 0.0555(18) 0.0022(13) 0.0124(14) -0.0008(12)
O3 0.102(3) 0.061(2) 0.122(4) 0.042(2) 0.057(3) 0.029(2)
N1 0.053(2) 0.0362(18) 0.066(2) 0.0012(17) 0.031(2) -0.0007(16)
N2 0.0429(19) 0.0441(19) 0.050(2) 0.0039(16) 0.0181(17) -0.0006(15)
N3 0.048(2) 0.046(2) 0.057(2) 0.0015(17) 0.0257(18) 0.0095(16)
N4 0.0425(18) 0.0439(19) 0.050(2) 0.0039(16) 0.0206(16) 0.0100(15)
C1 0.042(2) 0.047(2) 0.052(2) 0.0072(19) 0.023(2) 0.0039(18)
C2 0.044(2) 0.042(2) 0.048(2) 0.0061(18) 0.021(2) 0.0011(18)
C3 0.062(3) 0.044(2) 0.060(3) 0.010(2) 0.037(2) 0.005(2)
C4 0.068(3) 0.055(3) 0.068(3) 0.025(2) 0.044(3) 0.015(2)
C5 0.056(3) 0.116(5) 0.080(4) 0.042(4) 0.034(3) 0.033(3)
C6 0.050(3) 0.164(8) 0.082(5) 0.052(5) 0.017(3) 0.031(4)
C7 0.044(3) 0.151(7) 0.082(4) 0.014(5) 0.009(3) -0.006(4)
C8 0.043(3) 0.099(4) 0.074(4) 0.008(3) 0.013(3) -0.009(3)
C9 0.040(2) 0.067(3) 0.055(3) 0.013(2) 0.022(2) 0.005(2)
C10 0.047(3) 0.078(3) 0.061(3) 0.026(3) 0.032(2) 0.017(2)
C11 0.085(4) 0.044(3) 0.076(4) 0.001(2) 0.035(3) -0.004(2)
C21 0.043(2) 0.054(3) 0.053(3) 0.007(2) 0.015(2) -0.002(2)
C22 0.054(3) 0.085(4) 0.059(3) 0.007(3) 0.025(2) 0.004(3)
C23 0.075(4) 0.087(4) 0.056(3) -0.003(3) 0.029(3) 0.008(3)
C24 0.079(4) 0.060(3) 0.064(3) -0.007(3) 0.033(3) -0.001(3)
C25 0.056(3) 0.045(2) 0.057(3) 0.000(2) 0.021(2) 0.004(2)
C26 0.071(3) 0.043(2) 0.068(3) -0.013(2) 0.029(3) -0.012(2)
C31 0.063(3) 0.052(3) 0.064(3) 0.000(2) 0.030(3) 0.011(2)
C32 0.095(4) 0.069(4) 0.081(4) 0.003(3) 0.052(4) 0.019(3)
C33 0.131(6) 0.086(5) 0.114(5) 0.017(4) 0.093(5) 0.026(4)
C34 0.105(5) 0.073(4) 0.118(5) 0.011(4) 0.082(5) 0.003(3)
C35 0.057(3) 0.051(3) 0.086(4) 0.009(3) 0.043(3) 0.006(2)
C36 0.065(3) 0.051(3) 0.092(4) 0.003(3) 0.048(3) -0.006(2)
C41 0.051(3) 0.051(3) 0.060(3) -0.003(2) 0.020(2) 0.004(2)
C42 0.050(3) 0.075(4) 0.068(3) -0.008(3) 0.010(3) 0.009(3)
C43 0.065(4) 0.096(5) 0.076(4) 0.009(4) 0.001(3) 0.031(4)
C44 0.072(4) 0.068(4) 0.077(4) 0.017(3) 0.019(3) 0.030(3)
C45 0.057(3) 0.048(2) 0.056(3) 0.008(2) 0.027(2) 0.014(2)
C46 0.066(3) 0.038(2) 0.083(3) 0.013(2) 0.036(3) 0.010(2)
P1 0.0680(9) 0.0642(9) 0.0814(10) 0.0094(7) 0.0339(8) 0.0061(7)
F1 0.228(6) 0.151(5) 0.109(3) 0.044(3) 0.095(4) 0.074(4)
F2 0.114(4) 0.145(5) 0.329(10) -0.015(5) 0.116(5) -0.033(4)
F3 0.185(5) 0.073(3) 0.156(4) -0.002(3) 0.098(4) 0.013(3)
F4 0.382(11) 0.138(5) 0.093(4) 0.025(3) 0.093(5) 0.041(6)
F5 0.075(3) 0.225(8) 0.315(10) 0.013(7) 0.024(4) -0.040(4)
F6 0.203(6) 0.088(3) 0.158(5) 0.013(3) 0.091(4) 0.052(3)
P2 0.0719(10) 0.0654(9) 0.0872(11) -0.0043(8) 0.0287(8) -0.0080(7)
F7 0.222(7) 0.236(8) 0.205(6) -0.075(6) 0.158(6) -0.090(6)
F8 0.073(2) 0.140(4) 0.154(4) -0.057(3) 0.023(3) -0.020(2)
F9 0.125(4) 0.079(3) 0.294(8) 0.003(4) -0.028(5) 0.007(3)
F10 0.182(5) 0.095(3) 0.132(4) -0.010(3) -0.001(4) -0.060(3)
F11 0.138(4) 0.097(3) 0.236(7) 0.002(4) 0.042(4) 0.029(3)
F12 0.421(13) 0.204(7) 0.274(9) -0.105(7) 0.285(10) -0.161(8)
O1W 0.238(19) 0.61(4) 0.125(11) 0.175(19) 0.105(13) 0.29(3)
O2W 0.58(5) 0.68(6) 0.22(2) 0.000 0.06(3) 0.000

loop_
_atom_type_symbol
_atom_type_description
_atom_type_scat_dispersion_real
_atom_type_scat_dispersion_imag
_atom_type_scat_source
C C 0.0033 0.0016 'International Tables Vol C Tables 4.2.6.8 and 6.1.1.4'
H H 0.0000 0.0000 'International Tables Vol C Tables 4.2.6.8 and 6.1.1.4'
Co Co 0.3494 0.9721 'International Tables Vol C Tables 4.2.6.8 and 6.1.1.4'
F F 0.0171 0.0103 'International Tables Vol C Tables 4.2.6.8 and 6.1.1.4'
N N 0.0061 0.0033 'International Tables Vol C Tables 4.2.6.8 and 6.1.1.4'
O O 0.0106 0.0060 'International Tables Vol C Tables 4.2.6.8 and 6.1.1.4'
P P 0.1023 0.0942 'International Tables Vol C Tables 4.2.6.8 and 6.1.1.4'

loop_
_geom_angle_atom_site_label_1
_geom_angle_atom_site_label_2
_geom_angle_atom_site_label_3
_geom_angle
O1 Co1 N1 92.68(14)
O2 Co1 O1 84.93(12)
O2 Co1 N1 177.54(14)
O2 Co1 N2 95.18(15)
O2 Co1 N3 94.24(15)
N2 Co1 O1 89.29(14)
N2 Co1 N1 85.37(16)
N2 Co1 N3 170.35(16)
N3 Co1 O1 89.43(15)
N3 Co1 N1 85.14(16)
N4 Co1 O1 178.18(14)
N4 Co1 O2 94.69(14)
N4 Co1 N1 87.68(15)
N4 Co1 N2 92.52(15)
N4 Co1 N3 88.82(16)
C1 O1 Co1 111.8(3)
C2 O2 Co1 111.7(3)
C26 N1 Co1 105.8(3)
C36 N1 Co1 106.5(3)
C36 N1 C26 111.9(4)
C46 N1 Co1 109.7(3)
C46 N1 C26 110.7(4)
C46 N1 C36 112.0(4)
C21 N2 Co1 127.2(3)
C21 N2 C25 119.7(4)
C25 N2 Co1 113.1(3)
C31 N3 Co1 125.4(3)
C35 N3 Co1 113.3(3)
C35 N3 C31 121.2(4)
C41 N4 Co1 124.6(3)
C41 N4 C45 120.2(4)
C45 N4 Co1 115.0(3)
O1 C1 C2 116.4(4)
O1 C1 C9 121.5(4)
C9 C1 C2 122.1(4)
O2 C2 C1 114.8(4)
O2 C2 C3 124.4(4)
C3 C2 C1 120.8(4)
C2 C3 C4 119.7(4)
C2 C3 C11 120.9(4)
C4 C3 C11 119.4(4)
O3 C4 C3 121.3(5)
O3 C4 C10 119.6(5)
C3 C4 C10 119.1(4)
C6 C5 H5 119.7
C6 C5 C10 120.6(6)
C10 C5 H5 119.7
C5 C6 H6 119.6
C5 C6 C7 120.7(6)
C7 C6 H6 119.6
C6 C7 H7 119.7
C6 C7 C8 120.7(7)
C8 C7 H7 119.7
C7 C8 H8 120.7
C9 C8 C7 118.7(7)
C9 C8 H8 120.7
C8 C9 C1 121.9(5)
C8 C9 C10 120.9(5)
C10 C9 C1 117.2(4)
C5 C10 C4 120.5(5)
C5 C10 C9 118.3(6)
C9 C10 C4 121.2(4)
C3 C11 H11A 109.5
C3 C11 H11B 109.5
C3 C11 H11C 109.5
H11A C11 H11B 109.5
H11A C11 H11C 109.5
H11B C11 H11C 109.5
N2 C21 H21 119.5
N2 C21 C22 121.0(5)
C22 C21 H21 119.5
C21 C22 H22 120.2
C23 C22 C21 119.7(5)
C23 C22 H22 120.2
C22 C23 H23 120.2
C22 C23 C24 119.7(5)
C24 C23 H23 120.2
C23 C24 H24 120.6
C23 C24 C25 118.9(5)
C25 C24 H24 120.6
N2 C25 C24 121.0(5)
N2 C25 C26 114.6(4)
C24 C25 C26 124.3(5)
N1 C26 H26A 110.1
N1 C26 H26B 110.1
C25 C26 N1 108.2(4)
C25 C26 H26A 110.1
C25 C26 H26B 110.1
H26A C26 H26B 108.4
N3 C31 H31 119.7
N3 C31 C32 120.7(5)
C32 C31 H31 119.7
C31 C32 H32 120.5
C31 C32 C33 119.0(6)
C33 C32 H32 120.5
C32 C33 H33 120.2
C32 C33 C34 119.6(6)
C34 C33 H33 120.2
C33 C34 H34 120.2
C35 C34 C33 119.5(6)
C35 C34 H34 120.2
N3 C35 C34 119.9(5)
N3 C35 C36 114.9(4)
C34 C35 C36 125.2(5)
N1 C36 C35 108.5(4)
N1 C36 H36A 110.0
N1 C36 H36B 110.0
C35 C36 H36A 110.0
C35 C36 H36B 110.0
H36A C36 H36B 108.4
N4 C41 H41 119.6
N4 C41 C42 120.8(5)
C42 C41 H41 119.6
C41 C42 H42 120.2
C41 C42 C43 119.5(6)
C43 C42 H42 120.2
C42 C43 H43 120.3
C44 C43 C42 119.5(5)
C44 C43 H43 120.3
C43 C44 H44 120.1
C43 C44 C45 119.7(5)
C45 C44 H44 120.1
N4 C45 C44 120.4(5)
N4 C45 C46 115.4(4)
C44 C45 C46 124.2(5)
N1 C46 C45 111.7(4)
N1 C46 H46A 109.3
N1 C46 H46B 109.3
C45 C46 H46A 109.3
C45 C46 H46B 109.3
H46A C46 H46B 107.9
F1 P1 F3 88.0(3)
F1 P1 F6 89.3(3)
F2 P1 F1 91.4(4)
F2 P1 F3 86.7(3)
F2 P1 F4 87.2(5)
F2 P1 F6 89.7(3)
F4 P1 F1 178.6(5)
F4 P1 F3 92.1(3)
F4 P1 F6 90.5(3)
F5 P1 F1 87.5(5)
F5 P1 F2 177.3(4)
F5 P1 F3 90.8(4)
F5 P1 F4 93.9(5)
F5 P1 F6 92.7(4)
F6 P1 F3 175.5(3)
F7 P2 F8 91.2(3)
F7 P2 F10 88.0(4)
F7 P2 F11 87.5(4)
F8 P2 F10 179.1(3)
F9 P2 F7 91.2(5)
F9 P2 F8 89.3(3)
F9 P2 F10 91.1(3)
F9 P2 F11 176.6(3)
F11 P2 F8 93.9(3)
F11 P2 F10 85.7(3)
F12 P2 F7 178.5(6)
F12 P2 F8 88.9(4)
F12 P2 F9 90.3(5)
F12 P2 F10 91.9(4)
F12 P2 F11 91.0(5)
H1WA O1W H1WB 109.5
H2WA O2W H2WB 120.4

loop_
_geom_bond_atom_site_label_1
_geom_bond_atom_site_label_2
_geom_bond_distance
Co1 O1 1.924(3)
Co1 O2 1.888(3)
Co1 N1 1.936(4)
Co1 N2 1.914(4)
Co1 N3 1.922(4)
Co1 N4 1.886(4)
O1 C1 1.259(5)
O2 C2 1.311(5)
O3 C4 1.223(6)
N1 C26 1.507(6)
N1 C36 1.499(6)
N1 C46 1.497(6)
N2 C21 1.346(6)
N2 C25 1.355(6)
N3 C31 1.342(6)
N3 C35 1.339(6)
N4 C41 1.348(6)
N4 C45 1.349(5)
C1 C2 1.462(6)
C1 C9 1.450(6)
C2 C3 1.370(6)
C3 C4 1.456(7)
C3 C11 1.493(7)
C4 C10 1.501(8)
C5 H5 0.9300
C5 C6 1.356(10)
C5 C10 1.389(7)
C6 H6 0.9300
C6 C7 1.362(11)
C7 H7 0.9300
C7 C8 1.392(8)
C8 H8 0.9300
C8 C9 1.371(7)
C9 C10 1.401(7)
C11 H11A 0.9600
C11 H11B 0.9600
C11 H11C 0.9600
C21 H21 0.9300
C21 C22 1.376(7)
C22 H22 0.9300
C22 C23 1.370(8)
C23 H23 0.9300
C23 C24 1.380(8)
C24 H24 0.9300
C24 C25 1.384(7)
C25 C26 1.496(7)
C26 H26A 0.9700
C26 H26B 0.9700
C31 H31 0.9300
C31 C32 1.366(7)
C32 H32 0.9300
C32 C33 1.372(9)
C33 H33 0.9300
C33 C34 1.380(9)
C34 H34 0.9300
C34 C35 1.370(8)
C35 C36 1.502(7)
C36 H36A 0.9700
C36 H36B 0.9700
C41 H41 0.9300
C41 C42 1.364(7)
C42 H42 0.9300
C42 C43 1.374(9)
C43 H43 0.9300
C43 C44 1.367(9)
C44 H44 0.9300
C44 C45 1.372(7)
C45 C46 1.503(7)
C46 H46A 0.9700
C46 H46B 0.9700
P1 F1 1.558(5)
P1 F2 1.525(5)
P1 F3 1.578(4)
P1 F4 1.539(5)
P1 F5 1.507(5)
P1 F6 1.568(5)
P2 F7 1.545(6)
P2 F8 1.560(4)
P2 F9 1.509(5)
P2 F10 1.571(4)
P2 F11 1.556(5)
P2 F12 1.498(6)
O1W H1WA 0.8501
O1W H1WB 0.8499
O2W H2WA 0.8297
O2W H2WB 0.8302

loop_
_geom_hbond_atom_site_label_D
_geom_hbond_atom_site_label_H
_geom_hbond_atom_site_label_A
_geom_hbond_distance_DH
_geom_hbond_distance_HA
_geom_hbond_distance_DA
_geom_hbond_angle_DHA
_geom_hbond_site_symmetry_A
C22 H22 F3 0.93 2.55 3.280(8) 135.4 7_655
C32 H32 O3 0.93 2.62 3.222(7) 123.2 6_566
C36 H36B F8 0.97 2.45 3.265(7) 141.6 7
C41 H41 O2 0.93 2.41 2.913(6) 114.0 .
C41 H41 F4 0.93 2.57 3.262(8) 131.3 4_655
C46 H46B O1W 0.97 2.44 3.225(6) 137.8 .

loop_
_geom_torsion_atom_site_label_1
_geom_torsion_atom_site_label_2
_geom_torsion_atom_site_label_3
_geom_torsion_atom_site_label_4
_geom_torsion
Co1 O1 C1 C2 3.6(5)
Co1 O1 C1 C9 -177.0(3)
Co1 O2 C2 C1 -5.5(4)
Co1 O2 C2 C3 173.1(4)
Co1 N1 C26 C25 37.1(4)
Co1 N1 C36 C35 -35.4(5)
Co1 N1 C46 C45 6.5(5)
Co1 N2 C21 C22 -179.6(3)
Co1 N2 C25 C24 179.3(4)
Co1 N2 C25 C26 1.6(5)
Co1 N3 C31 C32 179.6(4)
Co1 N3 C35 C34 -179.9(5)
Co1 N3 C35 C36 -0.8(6)
Co1 N4 C41 C42 174.2(4)
Co1 N4 C45 C44 -175.2(4)
Co1 N4 C45 C46 4.8(5)
O1 Co1 O2 C2 5.9(3)
O1 C1 C2 O2 1.3(6)
O1 C1 C2 C3 -177.4(4)
O1 C1 C9 C8 -0.7(7)
O1 C1 C9 C10 178.9(4)
O2 Co1 N4 C41 3.6(4)
O2 Co1 N4 C45 178.6(3)
O2 C2 C3 C4 179.7(4)
O2 C2 C3 C11 -0.6(7)
O3 C4 C10 C5 2.2(7)
O3 C4 C10 C9 -177.7(5)
N1 Co1 N4 C41 -175.7(4)
N1 Co1 N4 C45 -0.7(3)
N2 Co1 O2 C2 94.7(3)
N2 Co1 N4 C41 99.0(4)
N2 Co1 N4 C45 -86.0(3)
N2 C21 C22 C23 0.5(7)
N2 C25 C26 N1 -26.2(6)
N3 Co1 O2 C2 -83.1(3)
N3 Co1 N4 C41 -90.5(4)
N3 Co1 N4 C45 84.4(3)
N3 C31 C32 C33 0.6(9)
N3 C35 C36 N1 24.5(6)
N4 Co1 O2 C2 -172.3(3)
N4 C41 C42 C43 0.1(8)
N4 C45 C46 N1 -7.5(6)
C1 C2 C3 C4 -1.8(7)
C1 C2 C3 C11 178.0(4)
C1 C9 C10 C4 -1.0(7)
C1 C9 C10 C5 179.1(4)
C2 C1 C9 C8 178.7(5)
C2 C1 C9 C10 -1.7(7)
C2 C3 C4 O3 179.2(5)
C2 C3 C4 C10 -1.0(7)
C3 C4 C10 C5 -177.7(5)
C3 C4 C10 C9 2.4(7)
C5 C6 C7 C8 -0.9(11)
C6 C5 C10 C4 -178.6(5)
C6 C5 C10 C9 1.3(8)
C6 C7 C8 C9 0.9(10)
C7 C8 C9 C1 179.8(5)
C7 C8 C9 C10 0.2(8)
C8 C9 C10 C4 178.6(5)
C8 C9 C10 C5 -1.3(8)
C9 C1 C2 O2 -178.1(4)
C9 C1 C2 C3 3.2(7)
C10 C5 C6 C7 -0.2(10)
C11 C3 C4 O3 -0.6(7)
C11 C3 C4 C10 179.3(4)
C21 N2 C25 C24 -1.1(7)
C21 N2 C25 C26 -178.8(4)
C21 C22 C23 C24 -1.5(8)
C22 C23 C24 C25 1.3(8)
C23 C24 C25 N2 0.0(8)
C23 C24 C25 C26 177.5(5)
C24 C25 C26 N1 156.2(5)
C25 N2 C21 C22 0.9(7)
C26 N1 C36 C35 -150.6(4)
C26 N1 C46 C45 122.9(4)
C31 N3 C35 C34 1.6(8)
C31 N3 C35 C36 -179.4(4)
C31 C32 C33 C34 1.2(10)
C32 C33 C34 C35 -1.6(11)
C33 C34 C35 N3 0.3(10)
C33 C34 C35 C36 -178.6(6)
C34 C35 C36 N1 -156.5(5)
C35 N3 C31 C32 -2.0(7)
C36 N1 C26 C25 152.7(4)
C36 N1 C46 C45 -111.5(5)
C41 N4 C45 C44 0.0(7)
C41 N4 C45 C46 -180.0(4)
C41 C42 C43 C44 0.7(10)
C42 C43 C44 C45 -1.1(10)
C43 C44 C45 N4 0.8(9)
C43 C44 C45 C46 -179.3(6)
C44 C45 C46 N1 172.5(5)
C45 N4 C41 C42 -0.5(7)
C46 N1 C26 C25 -81.6(5)
C46 N1 C36 C35 84.5(5)
